data_9003920
loop_
_publ_author_name
'Martignago, F.'
'Andreozzi, G. B.'
'Dal Negro, A.'

_publ_section_title
;
 Thermodynamics and kinetics of cation ordering in natural and synthetic
 Mg(Al,Fe3+)2O4 spinels from in situ high-temperature X-ray diffraction
 Sample: 3dis, T = 25 C, untreated
;
_journal_name_full 'American Mineralogist'
_journal_page_first 306
_journal_page_last 312
_journal_paper_doi 10.2138/am.2006.1880
_journal_volume 91
_journal_year 2006
_chemical_compound_source 'Shishimsk Mountains, Urals, Russia'
_chemical_formula_sum 'Al1.914 Fe0.082 Mg0.99 O4'
_chemical_name_mineral Spinel
_space_group_IT_number 227
_symmetry_space_group_name_Hall '-F 4vw 2vw 3'
_symmetry_space_group_name_H-M 'F d -3 m :2'
_cell_angle_alpha 90
_cell_angle_beta 90
_cell_angle_gamma 90
_cell_length_a 8.0973
_cell_length_b 8.0973
_cell_length_c 8.0973
_cell_formula_units_Z 8
_cell_volume 530.910
_database_code_amcsd 0004044
_diffrn_ambient_temperature 298.15
_exptl_crystal_density_diffrn 3.610
_cod_original_sg_symbol_H-M 'F d 3 m'
_cod_original_formula_sum 'Mg.99 Al1.914 Fe.082 O4'
_cod_database_code 9003920

loop_
_space_group_symop_operation_xyz
x,y,z
x,1/2+y,1/2+z
1/2+x,y,1/2+z
1/2+x,1/2+y,z
3/4+z,1/2-x,1/4+y
3/4+z,-x,3/4+y
1/4+z,1/2-x,3/4+y
1/4+z,-x,1/4+y
3/4-y,1/2+z,1/4-x
3/4-y,+z,3/4-x
1/4-y,1/2+z,3/4-x
1/4-y,+z,1/4-x
3/4+x,1/2-y,1/4+z
3/4+x,-y,3/4+z
1/4+x,1/2-y,3/4+z
1/4+x,-y,1/4+z
3/4-z,1/2+x,1/4-y
3/4-z,+x,3/4-y
1/4-z,1/2+x,3/4-y
1/4-z,+x,1/4-y
3/4+y,1/2-z,1/4+x
3/4+y,-z,3/4+x
1/4+y,1/2-z,3/4+x
1/4+y,-z,1/4+x
3/4-x,1/2+y,1/4-z
3/4-x,+y,3/4-z
1/4-x,1/2+y,3/4-z
1/4-x,+y,1/4-z
1/2+x,3/4-z,1/4-y
1/2+x,1/4-z,3/4-y
+x,3/4-z,3/4-y
+x,1/4-z,1/4-y
1/2-z,3/4+y,1/4+x
1/2-z,1/4+y,3/4+x
-z,3/4+y,3/4+x
-z,1/4+y,1/4+x
1/2+y,3/4-x,1/4-z
1/2+y,1/4-x,3/4-z
+y,3/4-x,3/4-z
+y,1/4-x,1/4-z
1/2-x,3/4+z,1/4+y
1/2-x,1/4+z,3/4+y
-x,3/4+z,3/4+y
-x,1/4+z,1/4+y
1/2+z,3/4-y,1/4-x
1/2+z,1/4-y,3/4-x
+z,3/4-y,3/4-x
+z,1/4-y,1/4-x
1/2-y,3/4+x,1/4+z
1/2-y,1/4+x,3/4+z
-y,3/4+x,3/4+z
-y,1/4+x,1/4+z
x,1/2+z,1/2+y
x,+z,+y
1/2+x,1/2+z,+y
1/2+x,+z,1/2+y
-z,1/2-y,1/2-x
-z,-y,-x
1/2-z,1/2-y,-x
1/2-z,-y,1/2-x
y,1/2+x,1/2+z
y,+x,+z
1/2+y,1/2+x,+z
1/2+y,+x,1/2+z
-x,1/2-z,1/2-y
-x,-z,-y
1/2-x,1/2-z,-y
1/2-x,-z,1/2-y
z,1/2+y,1/2+x
z,+y,+x
1/2+z,1/2+y,+x
1/2+z,+y,1/2+x
-y,1/2-x,1/2-z
-y,-x,-z
1/2-y,1/2-x,-z
1/2-y,-x,1/2-z
3/4+z,1/4+x,1/2-y
3/4+z,3/4+x,-y
1/4+z,1/4+x,-y
1/4+z,3/4+x,1/2-y
3/4-y,1/4-z,1/2+x
3/4-y,3/4-z,+x
1/4-y,1/4-z,+x
1/4-y,3/4-z,1/2+x
3/4+x,1/4+y,1/2-z
3/4+x,3/4+y,-z
1/4+x,1/4+y,-z
1/4+x,3/4+y,1/2-z
3/4-z,1/4-x,1/2+y
3/4-z,3/4-x,+y
1/4-z,1/4-x,+y
1/4-z,3/4-x,1/2+y
3/4+y,1/4+z,1/2-x
3/4+y,3/4+z,-x
1/4+y,1/4+z,-x
1/4+y,3/4+z,1/2-x
3/4-x,1/4-y,1/2+z
3/4-x,3/4-y,+z
1/4-x,1/4-y,+z
1/4-x,3/4-y,1/2+z
-z,3/4+x,3/4+y
-z,1/4+x,1/4+y
1/2-z,3/4+x,1/4+y
1/2-z,1/4+x,3/4+y
y,3/4-z,3/4-x
y,1/4-z,1/4-x
1/2+y,3/4-z,1/4-x
1/2+y,1/4-z,3/4-x
-x,3/4+y,3/4+z
-x,1/4+y,1/4+z
1/2-x,3/4+y,1/4+z
1/2-x,1/4+y,3/4+z
z,3/4-x,3/4-y
z,1/4-x,1/4-y
1/2+z,3/4-x,1/4-y
1/2+z,1/4-x,3/4-y
-y,3/4+z,3/4+x
-y,1/4+z,1/4+x
1/2-y,3/4+z,1/4+x
1/2-y,1/4+z,3/4+x
x,3/4-y,3/4-z
x,1/4-y,1/4-z
1/2+x,3/4-y,1/4-z
1/2+x,1/4-y,3/4-z
1/4-x,1/2+z,3/4-y
1/4-x,+z,1/4-y
3/4-x,1/2+z,1/4-y
3/4-x,+z,3/4-y
1/4+z,1/2-y,3/4+x
1/4+z,-y,1/4+x
3/4+z,1/2-y,1/4+x
3/4+z,-y,3/4+x
1/4-y,1/2+x,3/4-z
1/4-y,+x,1/4-z
3/4-y,1/2+x,1/4-z
3/4-y,+x,3/4-z
1/4+x,1/2-z,3/4+y
1/4+x,-z,1/4+y
3/4+x,1/2-z,1/4+y
3/4+x,-z,3/4+y
1/4-z,1/2+y,3/4-x
1/4-z,+y,1/4-x
3/4-z,1/2+y,1/4-x
3/4-z,+y,3/4-x
1/4+y,1/2-x,3/4+z
1/4+y,-x,1/4+z
3/4+y,1/2-x,1/4+z
3/4+y,-x,3/4+z
3/4-x,3/4-z,y
3/4-x,1/4-z,1/2+y
1/4-x,3/4-z,1/2+y
1/4-x,1/4-z,y
3/4+z,3/4+y,-x
3/4+z,1/4+y,1/2-x
1/4+z,3/4+y,1/2-x
1/4+z,1/4+y,-x
3/4-y,3/4-x,z
3/4-y,1/4-x,1/2+z
1/4-y,3/4-x,1/2+z
1/4-y,1/4-x,z
3/4+x,3/4+z,-y
3/4+x,1/4+z,1/2-y
1/4+x,3/4+z,1/2-y
1/4+x,1/4+z,-y
3/4-z,3/4-y,x
3/4-z,1/4-y,1/2+x
1/4-z,3/4-y,1/2+x
1/4-z,1/4-y,x
3/4+y,3/4+x,-z
3/4+y,1/4+x,1/2-z
1/4+y,3/4+x,1/2-z
1/4+y,1/4+x,-z
-z,-x,-y
-z,1/2-x,1/2-y
1/2-z,-x,1/2-y
1/2-z,1/2-x,-y
y,z,x
y,1/2+z,1/2+x
1/2+y,z,1/2+x
1/2+y,1/2+z,x
-x,-y,-z
-x,1/2-y,1/2-z
1/2-x,-y,1/2-z
1/2-x,1/2-y,-z
z,x,y
z,1/2+x,1/2+y
1/2+z,x,1/2+y
1/2+z,1/2+x,y
-y,-z,-x
-y,1/2-z,1/2-x
1/2-y,-z,1/2-x
1/2-y,1/2-z,-x

loop_
_atom_site_label
_atom_site_fract_x
_atom_site_fract_y
_atom_site_fract_z
_atom_site_occupancy
_atom_site_U_iso_or_equiv
MgT 0.12500 0.12500 0.12500 0.84700 0.00410
AlT 0.12500 0.12500 0.12500 0.12600 0.00410
FeT 0.12500 0.12500 0.12500 0.01500 0.00410
AlM 0.50000 0.50000 0.50000 0.89400 0.00370
MgM 0.50000 0.50000 0.50000 0.07150 0.00370
FeM 0.50000 0.50000 0.50000 0.03350 0.00370
O 0.26323 0.26323 0.26323 1.00000 0.00420

loop_
_cod_related_entry_id
_cod_related_entry_database
_cod_related_entry_code
1 AMCSD 0004044
